data_4001546
loop_
_publ_author_name
'Ballabh, Amar'
'Trivedi, Darshak R.'
'Dastidar, Parthasarathi'

_publ_section_title
;
 New Series of Organogelators Derived from a Combinatorial Library of
 Primary Ammonium Monocarboxylate Salts
;
_journal_issue 16
_journal_name_full 'Chemistry of Materials'
_journal_page_first 3795
_journal_paper_doi 10.1021/cm0605015
_journal_volume 18
_journal_year 2006
_chemical_formula_sum 'C15 H22 Cl N O2'
_chemical_formula_weight 283.79
_chemical_name_systematic
; 
 ? 
;
_space_group_IT_number 2
_symmetry_cell_setting triclinic
_symmetry_space_group_name_Hall '-P 1'
_symmetry_space_group_name_H-M 'P -1'
_atom_sites_solution_hydrogens geom
_atom_sites_solution_primary direct
_atom_sites_solution_secondary difmap
_audit_creation_method SHELXL-97
_cell_angle_alpha 92.671(3)
_cell_angle_beta 90.828(3)
_cell_angle_gamma 107.964(2)
_cell_formula_units_Z 2
_cell_length_a 5.5021(8)
_cell_length_b 7.4745(11)
_cell_length_c 19.108(3)
_cell_measurement_temperature 293(2)
_cell_volume 746.36(19)
_computing_cell_refinement 'BRUKER AXS SMART 3'
_computing_data_collection 'BRUKER AXS SMART 3'
_computing_data_reduction 'BRUKER AXS SMART 3'
_computing_molecular_graphics 'PLATON, 'MERCURY 1.3'
_computing_structure_refinement 'SHELXL-97 (Sheldrick, 1997)'
_computing_structure_solution 'SHELXS-97 (Sheldrick, 1990)'
_diffrn_ambient_temperature 293(2)
_diffrn_detector_area_resol_mean 0.3
_diffrn_measured_fraction_theta_full 0.865
_diffrn_measured_fraction_theta_max 0.865
_diffrn_measurement_device_type 'BRUKER SMART CCD AREA DETECTOR'
_diffrn_measurement_method PHI-OMEGA
_diffrn_radiation_monochromator graphite
_diffrn_radiation_source 'fine-focus sealed tube'
_diffrn_radiation_type MoK\a
_diffrn_radiation_wavelength 0.71073
_diffrn_reflns_av_R_equivalents 0.0197
_diffrn_reflns_av_sigmaI/netI 0.0478
_diffrn_reflns_limit_h_max 5
_diffrn_reflns_limit_h_min -5
_diffrn_reflns_limit_k_max 7
_diffrn_reflns_limit_k_min -8
_diffrn_reflns_limit_l_max 16
_diffrn_reflns_limit_l_min -20
_diffrn_reflns_number 2353
_diffrn_reflns_theta_full 22.50
_diffrn_reflns_theta_max 22.50
_diffrn_reflns_theta_min 2.13
_diffrn_standards_decay_% <10
_exptl_absorpt_coefficient_mu 0.254
_exptl_absorpt_correction_type SADABS
_exptl_crystal_colour COLOURLESS
_exptl_crystal_density_diffrn 1.263
_exptl_crystal_density_method 'not measured'
_exptl_crystal_description PLATE
_exptl_crystal_F_000 304
_exptl_crystal_size_max 0.248
_exptl_crystal_size_mid 0.169
_exptl_crystal_size_min 0.153
_refine_diff_density_max 0.755
_refine_diff_density_min -0.962
_refine_diff_density_rms 0.132
_refine_ls_extinction_method none
_refine_ls_goodness_of_fit_ref 1.184
_refine_ls_hydrogen_treatment mixed
_refine_ls_matrix_type full
_refine_ls_number_parameters 185
_refine_ls_number_reflns 1679
_refine_ls_number_restraints 0
_refine_ls_restrained_S_all 1.184
_refine_ls_R_factor_all 0.1028
_refine_ls_R_factor_gt 0.0740
_refine_ls_shift/su_max 0.013
_refine_ls_shift/su_mean 0.001
_refine_ls_structure_factor_coef Fsqd
_refine_ls_weighting_details 'calc w=1/[\s^2^(Fo^2^)+(0.2000P)^2^+0.0000P] where P=(Fo^2^+2Fc^2^)/3'
_refine_ls_weighting_scheme calc
_refine_ls_wR_factor_gt 0.2230
_refine_ls_wR_factor_ref 0.2883
_reflns_number_gt 1285
_reflns_number_total 1679
_reflns_threshold_expression >2sigma(I)
_cod_data_source_file cm0605015si20060301_073028.cif
_cod_data_source_block dt0897
_cod_depositor_comments
;
The following automatic conversions were performed:

'_symmetry_cell_setting' value 'TRICLINIC' changed to 'triclinic'
according to /home/saulius/struct/CIF-dictionaries/cif_core.dic
dictionary named 'cif_core.dic' version 2.4.1 from 2010-06-29.

Automatic conversion script
Id: cif_fix_values 1715 2011-07-08 13:25:40Z adriana 
;
_cod_database_code 4001546

loop_
_symmetry_equiv_pos_as_xyz
'x, y, z'
'-x, -y, -z'

loop_
_atom_site_label
_atom_site_type_symbol
_atom_site_fract_x
_atom_site_fract_y
_atom_site_fract_z
_atom_site_U_iso_or_equiv
_atom_site_adp_type
_atom_site_occupancy
_atom_site_symmetry_multiplicity
_atom_site_calc_flag
_atom_site_refinement_flags
Cl1 Cl 1.3583(2) 0.35351(19) 0.11816(6) 0.0259(7) Uani 1 1 d .
O1 O 0.3144(6) 0.2063(5) 0.47036(17) 0.0222(11) Uani 1 1 d .
O2 O 0.6242(6) 0.2953(5) 0.55297(17) 0.0257(12) Uani 1 1 d .
C6 C 1.2712(11) 0.4019(8) 0.2563(3) 0.0263(16) Uani 1 1 d .
H6 H 1.4422 0.4745 0.2605 0.032 Uiso 1 1 calc R
C3 C 0.6875(10) 0.2415(8) 0.3678(3) 0.0224(16) Uani 1 1 d .
H3 H 0.5170 0.1752 0.3573 0.027 Uiso 1 1 calc R
C4 C 0.8606(10) 0.2686(8) 0.3086(3) 0.0219(15) Uani 1 1 d .
C7 C 1.1653(10) 0.3190(8) 0.1914(3) 0.0209(15) Uani 1 1 d .
C8 C 0.9118(10) 0.2110(8) 0.1841(3) 0.0223(16) Uani 1 1 d .
H8 H 0.8430 0.1558 0.1407 0.027 Uiso 1 1 calc R
C5 C 1.1188(10) 0.3749(8) 0.3145(3) 0.0228(16) Uani 1 1 d .
H5 H 1.1894 0.4281 0.3580 0.027 Uiso 1 1 calc R
C9 C 0.7615(10) 0.1863(8) 0.2427(3) 0.0235(16) Uani 1 1 d .
H9 H 0.5908 0.1134 0.2381 0.028 Uiso 1 1 calc R
C2 C 0.7445(10) 0.3001(8) 0.4345(3) 0.0258(16) Uani 1 1 d .
H2 H 0.9135 0.3645 0.4476 0.031 Uiso 1 1 calc R
C1 C 0.5444(10) 0.2656(8) 0.4896(3) 0.0221(16) Uani 1 1 d .
N1 N 1.0063(10) 0.1481(8) 0.5841(2) 0.0244(14) Uani 1 1 d .
C13 C 0.8613(11) 0.1944(8) 0.8424(3) 0.0255(16) Uani 1 1 d .
H13A H 0.7146 0.2363 0.8327 0.031 Uiso 1 1 calc R
H13B H 0.8015 0.0581 0.8429 0.031 Uiso 1 1 calc R
C11 C 0.9362(10) 0.1626(8) 0.7123(3) 0.0261(17) Uani 1 1 d .
H11A H 0.8758 0.0267 0.7148 0.031 Uiso 1 1 calc R
H11B H 0.7906 0.2040 0.7007 0.031 Uiso 1 1 calc R
C10 C 1.1307(10) 0.2148(8) 0.6548(3) 0.0245(16) Uani 1 1 d .
H10A H 1.2083 0.3505 0.6563 0.029 Uiso 1 1 calc R
H10B H 1.2648 0.1584 0.6628 0.029 Uiso 1 1 calc R
C12 C 1.0511(11) 0.2522(8) 0.7836(3) 0.0250(16) Uani 1 1 d .
H12A H 1.2011 0.2151 0.7941 0.030 Uiso 1 1 calc R
H12B H 1.1051 0.3882 0.7815 0.030 Uiso 1 1 calc R
C14 C 0.9758(11) 0.2757(9) 0.9149(3) 0.0296(17) Uani 1 1 d .
H14A H 1.1217 0.2333 0.9250 0.035 Uiso 1 1 calc R
H14B H 1.0360 0.4121 0.9146 0.035 Uiso 1 1 calc R
C15 C 0.7825(12) 0.2168(9) 0.9727(3) 0.0345(18) Uani 1 1 d .
H15A H 0.6401 0.2620 0.9637 0.052 Uiso 1 1 calc R
H15B H 0.8624 0.2695 1.0171 0.052 Uiso 1 1 calc R
H15C H 0.7235 0.0820 0.9735 0.052 Uiso 1 1 calc R
H3N1 H 0.929(9) 0.029(8) 0.578(2) 0.005(13) Uiso 1 1 d .
H1N1 H 0.868(15) 0.179(10) 0.574(4) 0.05(2) Uiso 1 1 d .
H2N1 H 1.110(12) 0.181(8) 0.548(3) 0.025(16) Uiso 1 1 d .

loop_
_atom_site_aniso_label
_atom_site_aniso_U_11
_atom_site_aniso_U_22
_atom_site_aniso_U_33
_atom_site_aniso_U_23
_atom_site_aniso_U_13
_atom_site_aniso_U_12
Cl1 0.0216(11) 0.0374(11) 0.0128(9) -0.0020(6) 0.0115(6) 0.0003(7)
O1 0.014(2) 0.033(2) 0.0121(19) -0.0064(17) 0.0052(16) -0.0034(17)
O2 0.021(2) 0.038(2) 0.009(2) -0.0091(18) 0.0056(16) -0.0024(18)
C6 0.013(3) 0.039(4) 0.017(3) -0.005(3) 0.006(2) -0.005(3)
C3 0.016(3) 0.032(3) 0.011(3) -0.007(3) 0.009(2) -0.005(2)
C4 0.015(3) 0.032(3) 0.012(3) -0.005(2) 0.008(2) -0.003(3)
C7 0.020(3) 0.027(3) 0.011(3) -0.002(2) 0.012(2) 0.001(2)
C8 0.018(3) 0.031(3) 0.012(3) -0.005(2) 0.007(2) -0.001(3)
C5 0.021(3) 0.028(3) 0.010(3) -0.011(2) 0.005(2) -0.004(3)
C9 0.017(3) 0.030(3) 0.016(3) -0.009(3) 0.003(2) -0.003(2)
C2 0.014(3) 0.034(3) 0.017(3) -0.007(3) 0.009(2) -0.009(2)
C1 0.016(3) 0.029(3) 0.012(3) -0.011(2) 0.006(2) -0.004(2)
N1 0.016(3) 0.035(3) 0.010(3) -0.008(2) 0.008(2) -0.010(3)
C13 0.021(3) 0.032(3) 0.011(3) -0.004(3) 0.009(2) -0.008(3)
C11 0.018(3) 0.037(4) 0.012(3) -0.008(3) 0.008(2) -0.007(3)
C10 0.019(3) 0.032(3) 0.011(3) -0.006(2) 0.003(2) -0.008(3)
C12 0.021(3) 0.031(3) 0.013(3) -0.007(3) 0.006(2) -0.006(3)
C14 0.026(3) 0.038(4) 0.013(3) -0.008(3) 0.006(2) -0.007(3)
C15 0.038(4) 0.041(4) 0.014(3) -0.007(3) 0.011(3) -0.001(3)

loop_
_atom_type_symbol
_atom_type_description
_atom_type_scat_dispersion_real
_atom_type_scat_dispersion_imag
_atom_type_scat_source
C C 0.0033 0.0016 'International Tables Vol C Tables 4.2.6.8 and 6.1.1.4'
N N 0.0061 0.0033 'International Tables Vol C Tables 4.2.6.8 and 6.1.1.4'
O O 0.0106 0.0060 'International Tables Vol C Tables 4.2.6.8 and 6.1.1.4'
Cl Cl 0.1484 0.1585 'International Tables Vol C Tables 4.2.6.8 and 6.1.1.4'
H H 0.0000 0.0000 'International Tables Vol C Tables 4.2.6.8 and 6.1.1.4'

loop_
_geom_angle_atom_site_label_1
_geom_angle_atom_site_label_2
_geom_angle_atom_site_label_3
_geom_angle
_geom_angle_site_symmetry_1
_geom_angle_site_symmetry_3
O2 O2 C1 0(10) 1 .
C5 C6 C7 119.3(5) . .
C5 C6 H6 120.3 . .
C7 C6 H6 120.3 . .
C2 C3 C4 128.0(5) . .
C2 C3 H3 116.0 . .
C4 C3 H3 116.0 . .
C9 C4 C5 118.2(4) . .
C9 C4 C3 118.5(4) . .
C5 C4 C3 123.3(4) . .
C8 C7 C6 121.1(5) . .
C8 C7 Cl1 119.7(4) . .
C6 C7 Cl1 119.1(4) . .
C9 C8 C7 118.9(4) . .
C9 C8 H8 120.6 . .
C7 C8 H8 120.6 . .
C6 C5 C4 120.8(4) . .
C6 C5 H5 119.6 . .
C4 C5 H5 119.6 . .
C8 C9 C4 121.6(5) . .
C8 C9 H9 119.2 . .
C4 C9 H9 119.2 . .
C3 C2 C1 122.2(5) . .
C3 C2 H2 118.9 . .
C1 C2 H2 118.9 . .
O1 C1 O2 124.6(4) . 1
O1 C1 O2 124.6(4) . .
O2 C1 O2 0.00(10) 1 .
O1 C1 C2 118.6(4) . .
O2 C1 C2 116.8(5) 1 .
O2 C1 C2 116.8(5) . .
C10 N1 H3N1 116(3) . .
C10 N1 H1N1 116(4) . .
H3N1 N1 H1N1 94(5) . .
C10 N1 H2N1 114(4) . .
H3N1 N1 H2N1 107(5) . .
H1N1 N1 H2N1 107(6) . .
C14 C13 C12 113.2(4) . .
C14 C13 H13A 108.9 . .
C12 C13 H13A 108.9 . .
C14 C13 H13B 108.9 . .
C12 C13 H13B 108.9 . .
H13A C13 H13B 107.7 . .
C10 C11 C12 111.6(4) . .
C10 C11 H11A 109.3 . .
C12 C11 H11A 109.3 . .
C10 C11 H11B 109.3 . .
C12 C11 H11B 109.3 . .
H11A C11 H11B 108.0 . .
N1 C10 C11 110.9(4) . .
N1 C10 H10A 109.5 . .
C11 C10 H10A 109.5 . .
N1 C10 H10B 109.5 . .
C11 C10 H10B 109.5 . .
H10A C10 H10B 108.1 . .
N1 C10 H1N1 23(2) . .
C11 C10 H1N1 96(2) . .
H10A C10 H1N1 100.5 . .
H10B C10 H1N1 131.9 . .
C13 C12 C11 112.2(4) . .
C13 C12 H12A 109.2 . .
C11 C12 H12A 109.2 . .
C13 C12 H12B 109.2 . .
C11 C12 H12B 109.2 . .
H12A C12 H12B 107.9 . .
C15 C14 C13 112.2(4) . .
C15 C14 H14A 109.2 . .
C13 C14 H14A 109.2 . .
C15 C14 H14B 109.2 . .
C13 C14 H14B 109.2 . .
H14A C14 H14B 107.9 . .
C14 C15 H15A 109.5 . .
C14 C15 H15B 109.5 . .
H15A C15 H15B 109.5 . .
C14 C15 H15C 109.5 . .
H15A C15 H15C 109.5 . .
H15B C15 H15C 109.5 . .

loop_
_geom_bond_atom_site_label_1
_geom_bond_atom_site_label_2
_geom_bond_distance
_geom_bond_site_symmetry_2
Cl1 C7 1.749(5) .
O1 C1 1.249(6) .
O2 O2 0.000(7) 1
O2 C1 1.268(6) .
C6 C5 1.387(7) .
C6 C7 1.396(7) .
C6 H6 0.9300 .
C3 C2 1.328(7) .
C3 C4 1.470(7) .
C3 H3 0.9300 .
C4 C9 1.402(7) .
C4 C5 1.397(8) .
C7 C8 1.381(8) .
C8 C9 1.386(7) .
C8 H8 0.9300 .
C5 H5 0.9300 .
C9 H9 0.9300 .
C2 C1 1.507(7) .
C2 H2 0.9300 .
C1 O2 1.268(6) 1
N1 C10 1.496(7) .
N1 H3N1 0.86(5) .
N1 H1N1 0.88(9) .
N1 H2N1 0.89(6) .
C13 C14 1.531(7) .
C13 C12 1.530(7) .
C13 H13A 0.9700 .
C13 H13B 0.9700 .
C11 C10 1.524(7) .
C11 C12 1.527(7) .
C11 H11A 0.9700 .
C11 H11B 0.9700 .
C10 H10A 0.9700 .
C10 H10B 0.9700 .
C10 H1N1 2.05(8) .
C12 H12A 0.9700 .
C12 H12B 0.9700 .
C14 C15 1.527(7) .
C14 H14A 0.9700 .
C14 H14B 0.9700 .
C15 H15A 0.9600 .
C15 H15B 0.9600 .
C15 H15C 0.9600 .

loop_
_geom_hbond_atom_site_label_D
_geom_hbond_atom_site_label_H
_geom_hbond_atom_site_label_A
_geom_hbond_distance_DH
_geom_hbond_distance_HA
_geom_hbond_distance_DA
_geom_hbond_angle_DHA
_geom_hbond_site_symmetry_A
N1 H3N1 O1 0.86(5) 2.03(5) 2.832(6) 155(5) 2_656
N1 H1N1 O2 0.88(9) 1.86(9) 2.727(8) 168(7) 1
N1 H2N1 O1 0.89(6) 1.86(6) 2.744(5) 171(5) 1_655
